data_7711627
loop_
_publ_author_name
'Velazquez-Garcia, Jose de Jesus'
'Basuroy, Krishnayan'
'Storozhuk, Darina'
'Wong, Joanne'
'Demeshko, Serhiy'
'Meyer, Franc'
'Henning, Robert'
'Techert, Simone'

_publ_section_title
;
 Short- <i>vs</i>. long-range elastic distortion: structural dynamics of a
 [2 \\times 2] tetrairon(II) spin crossover grid complex observed by
 time-resolved X-Ray crystallography.
;
_journal_name_full 'Dalton transactions (Cambridge, England : 2003)'
_journal_paper_doi 10.1039/d2dt02638d
_journal_year 2022
_chemical_formula_moiety 'C96 H68 Fe4 N24, 4(B F4), 2(C2 H3 N)'
_chemical_formula_sum 'C100 H74 B4 F16 Fe4 N26'
_chemical_formula_weight 2210.49
_space_group_crystal_system monoclinic
_space_group_IT_number 15
_space_group_name_Hall '-C 2yc'
_space_group_name_H-M_alt 'C 1 2/c 1'
_atom_sites_solution_hydrogens geom
_atom_sites_solution_primary direct
_audit_creation_date 2022-08-04
_audit_creation_method
;
Olex2 1.2
(compiled 2015.01.26 svn.r3151 for OlexSys, GUI svn.r4998)
;
_audit_update_record
;
2022-08-06 deposited with the CCDC.	2022-10-04 downloaded from the CCDC.
;
_cell_angle_alpha 90
_cell_angle_beta 121.33(3)
_cell_angle_gamma 90
_cell_formula_units_Z 4
_cell_length_a 30.967(6)
_cell_length_b 12.821(3)
_cell_length_c 27.261(5)
_cell_measurement_reflns_used 2916
_cell_measurement_temperature 100.00
_cell_measurement_theta_max 25.452
_cell_measurement_theta_min 1.791
_cell_volume 9245(4)
_computing_molecular_graphics 'Olex2 (Dolomanov et al., 2009)'
_computing_publication_material 'Olex2 (Dolomanov et al., 2009)'
_computing_structure_refinement 'ShelXL (Sheldrick, 2008)'
_diffrn_ambient_temperature 100.00
_diffrn_measured_fraction_theta_full 0.825
_diffrn_measured_fraction_theta_max 0.825
_diffrn_measurement_device_type 'Standard Huber 515.2 kappa model (APS 14 ID Beamline)'
_diffrn_measurement_method '\f scan'
_diffrn_radiation_type Synchrotron
_diffrn_radiation_wavelength 0.82656
_diffrn_reflns_av_R_equivalents 0.054
_diffrn_reflns_av_unetI/netI 0.0406
_diffrn_reflns_Laue_measured_fraction_full 0.825
_diffrn_reflns_Laue_measured_fraction_max 0.825
_diffrn_reflns_number 4494
_diffrn_reflns_point_group_measured_fraction_full 0.825
_diffrn_reflns_point_group_measured_fraction_max 0.825
_diffrn_reflns_theta_full 25.451
_diffrn_reflns_theta_max 25.451
_diffrn_reflns_theta_min 1.886
_diffrn_source 'undulator radiation'
_exptl_absorpt_coefficient_mu 1.076
_exptl_absorpt_correction_type none
_exptl_absorpt_process_details 'Wavelength normalisation made by Precognition software'
_exptl_crystal_colour black
_exptl_crystal_density_diffrn 1.588
_exptl_crystal_density_method 'not measured'
_exptl_crystal_description block
_exptl_crystal_F_000 4496
_exptl_crystal_size_max 0.5
_exptl_crystal_size_mid 0.49
_exptl_crystal_size_min 0.29
_refine_diff_density_max 0.409
_refine_diff_density_min -0.449
_refine_diff_density_rms 0.084
_refine_ls_extinction_method none
_refine_ls_goodness_of_fit_ref 1.328
_refine_ls_hydrogen_treatment constr
_refine_ls_matrix_type full
_refine_ls_number_parameters 725
_refine_ls_number_reflns 4494
_refine_ls_number_restraints 463
_refine_ls_restrained_S_all 1.281
_refine_ls_R_factor_all 0.1230
_refine_ls_R_factor_gt 0.1015
_refine_ls_shift/su_max 0.000
_refine_ls_shift/su_mean 0.000
_refine_ls_structure_factor_coef Fsqd
_refine_ls_weighting_details 'w=1/[\s^2^(Fo^2^)+(0.1134P)^2^+43.2189P] where P=(Fo^2^+2Fc^2^)/3'
_refine_ls_weighting_scheme calc
_refine_ls_wR_factor_gt 0.2315
_refine_ls_wR_factor_ref 0.2439
_reflns_Friedel_coverage 0.000
_reflns_number_gt 4095
_reflns_number_total 4494
_reflns_threshold_expression 'I > 2\s(I)'
_cod_data_source_file d2dt02638d2.cif
_cod_data_source_block fe4_200ps
_cod_database_code 7711627
_shelx_space_group_comment
;
The symmetry employed for this shelxl refinement is uniquely defined
by the following loop, which should always be used as a source of
symmetry information in preference to the above space-group names.
They are only intended as comments.
;
_shelx_estimated_absorpt_t_max 0.817
_shelx_estimated_absorpt_t_min 0.713
_exptl_absorpt_special_details
'Wavelength normalisation process includes the overall absorption and the wavelength-dependent response of the detector'
_olex2_refinement_description
;
1. Fixed Uiso
 At 1.2 times of:
  All C(H) groups
 At 1.5 times of:
  All C(H,H,H) groups
2. Restrained distances
 F6-F7 \\sim F6-F8 \\sim F6-F5 \\sim F7-F8 \\sim F7-F5 \\sim F8-F5
 with sigma of 0.04
 B2-F6 \\sim B2-F7 \\sim B2-F8 \\sim B2-F5
 with sigma of 0.02
 F12-F9 \\sim F12-F10 \\sim F12-F11 \\sim F9-F11 \\sim F10-F11
 with sigma of 0.04
 B3-F12 \\sim B3-F9 \\sim B3-F10 \\sim B3-F11
 with sigma of 0.02
3. Uiso/Uaniso restraints and constraints
F6 \\sim B2 \\sim F7 \\sim F8 \\sim F5: within 1.7A with sigma of 0.01 and
sigma for terminal atoms of 0.01
C50 \\sim C49 \\sim N13: within 1.7A with sigma of 0.01 and sigma for terminal
atoms of 0.01
F10 \\sim B3 \\sim F12 \\sim F9 \\sim F11: within 2A with sigma of 0.01 and
sigma for terminal atoms of 0.02
4. Rigid body (RIGU) restrains
 C46, C47, C48, N12, C44, C45
 with sigma for 1-2 distances of 0.01 and sigma for 1-3 distances of 0.01
 C43, C42, C41, C40, C39, N11
 with sigma for 1-2 distances of 0.01 and sigma for 1-3 distances of 0.01
 C38, C36, C35, N9, N10, C37
 with sigma for 1-2 distances of 0.01 and sigma for 1-3 distances of 0.01
 C34, N8, C30, C31, C32, C33
 with sigma for 1-2 distances of 0.01 and sigma for 1-3 distances of 0.01
 N7, C29, C28, C27, C26, C25
 with sigma for 1-2 distances of 0.01 and sigma for 1-3 distances of 0.01
 N1, C1, C2, C3, C4, C5
 with sigma for 1-2 distances of 0.01 and sigma for 1-3 distances of 0.01
 N2, C6, C7, C8, C9, C10
 with sigma for 1-2 distances of 0.01 and sigma for 1-3 distances of 0.01
 C11, C12, C13, C14, N4, N3
 with sigma for 1-2 distances of 0.01 and sigma for 1-3 distances of 0.01
 N5, C15, C16, C17, C18, C19
 with sigma for 1-2 distances of 0.01 and sigma for 1-3 distances of 0.01
 C20, C21, C22, C23, C24, N6
 with sigma for 1-2 distances of 0.01 and sigma for 1-3 distances of 0.01
5. Others
 Sof(B3)=Sof(F12)=Sof(F9)=Sof(F10)=Sof(F11)=1-FVAR(1)
 Sof(F6)=Sof(F7)=Sof(F8)=Sof(F5)=Sof(B2)=FVAR(1)
6.a Aromatic/amide H refined with riding coordinates:
 C1(H1), C9(H9), C7(H7), C33(H33), C25(H25), C28(H28), C32(H32), C31(H31),
 C18(H18), C16(H16), C48(H48), C24(H24), C4(H4), C2(H2), C8(H8), C3(H3),
 C26(H26), C27(H27), C23(H23), C47(H47), C42(H42), C22(H22), C17(H17), C40(H40),
  C21(H21), C45(H45), C46(H46), C41(H41)
6.b Idealised Me refined as rotating group:
 C13(H13A,H13B,H13C), C37(H37A,H37B,H37C), C50(H50A,H50B,H50C)
;
_shelx_shelxl_version_number 2018/3
_olex2_submission_special_instructions 'No special instructions were received'

loop_
_space_group_symop_operation_xyz
'x, y, z'
'-x, y, -z+1/2'
'x+1/2, y+1/2, z'
'-x+1/2, y+1/2, -z+1/2'
'-x, -y, -z'
'x, -y, z-1/2'
'-x+1/2, -y+1/2, -z'
'x+1/2, -y+1/2, z-1/2'

loop_
_atom_site_label
_atom_site_type_symbol
_atom_site_fract_x
_atom_site_fract_y
_atom_site_fract_z
_atom_site_U_iso_or_equiv
_atom_site_adp_type
_atom_site_occupancy
_atom_site_site_symmetry_order
_atom_site_calc_flag
_atom_site_refinement_flags_posn
_atom_site_refinement_flags_adp
_atom_site_refinement_flags_occupancy
_atom_site_disorder_assembly
_atom_site_disorder_group
Fe0A Fe 0.46872(5) 0.42523(11) 0.83372(6) 0.0611(5) Uani 1 1 d . . . . .
Fe0B Fe 0.37819(5) 0.43124(12) 0.64337(7) 0.0690(5) Uani 1 1 d . . . . .
N3 N 0.4505(3) 0.3274(6) 0.7689(4) 0.063(2) Uani 1 1 d . U . . .
N7 N 0.4100(3) 0.3668(7) 0.8354(3) 0.064(2) Uani 1 1 d . U . . .
N11 N 0.6505(3) 0.5827(7) 0.8585(4) 0.074(2) Uani 1 1 d . U . . .
N9 N 0.5118(3) 0.5255(6) 0.8210(3) 0.062(2) Uani 1 1 d . U . . .
N5 N 0.3597(3) 0.2836(7) 0.6010(4) 0.068(2) Uani 1 1 d . U . . .
N2 N 0.5121(3) 0.3114(6) 0.8744(4) 0.066(2) Uani 1 1 d . U . . .
N1 N 0.5039(3) 0.4829(7) 0.9127(4) 0.068(2) Uani 1 1 d . U . . .
N8 N 0.4220(3) 0.5373(6) 0.7995(3) 0.064(2) Uani 1 1 d . U . . .
N10 N 0.5614(3) 0.5325(6) 0.8404(3) 0.062(2) Uani 1 1 d . U . . .
N4 N 0.4157(3) 0.3250(6) 0.7128(4) 0.063(2) Uani 1 1 d . U . . .
N6 N 0.3384(3) 0.4580(7) 0.5437(4) 0.082(3) Uani 1 1 d . U . . .
C11 C 0.4659(4) 0.2282(8) 0.7866(5) 0.064(3) Uani 1 1 d . U . . .
N12 N 0.6948(3) 0.4116(7) 0.8553(4) 0.073(2) Uani 1 1 d . U . . .
F1 F 0.3514(3) -0.0016(8) 0.7882(4) 0.147(3) Uani 1 1 d . . . . .
C35 C 0.4913(4) 0.6238(8) 0.8101(4) 0.066(3) Uani 1 1 d . U . . .
F2 F 0.3188(3) 0.0787(8) 0.7040(4) 0.147(3) Uani 1 1 d . . . . .
F4 F 0.2739(3) 0.0686(7) 0.7447(5) 0.141(3) Uani 1 1 d . . . . .
C15 C 0.3726(4) 0.1999(9) 0.6355(5) 0.074(3) Uani 1 1 d . U . . .
C14 C 0.4084(4) 0.2219(8) 0.6961(5) 0.069(3) Uani 1 1 d . U . . .
C34 C 0.4390(4) 0.6299(8) 0.7914(4) 0.068(3) Uani 1 1 d . U . . .
C29 C 0.3679(4) 0.4278(9) 0.8100(5) 0.073(3) Uani 1 1 d . U . . .
C12 C 0.4391(4) 0.1577(8) 0.7423(5) 0.068(3) Uani 1 1 d . U . . .
C1 C 0.4989(4) 0.5794(9) 0.9295(5) 0.077(3) Uani 1 1 d . U . . .
H1 H 0.472685 0.621845 0.903133 0.093 Uiso 1 1 calc R . . . .
C10 C 0.5047(4) 0.2191(8) 0.8474(5) 0.068(3) Uani 1 1 d . U . . .
C5 C 0.5410(4) 0.4210(9) 0.9529(5) 0.076(3) Uani 1 1 d . U . . .
F3 F 0.2872(3) -0.0746(7) 0.7103(5) 0.147(3) Uani 1 1 d . . . . .
C38 C 0.5722(4) 0.6368(8) 0.8412(4) 0.070(3) Uani 1 1 d . U . . .
C39 C 0.6236(4) 0.6642(9) 0.8592(5) 0.082(3) Uani 1 1 d . U . . .
C19 C 0.3283(4) 0.2737(10) 0.5437(5) 0.076(3) Uani 1 1 d . U . . .
C36 C 0.5297(4) 0.6969(8) 0.8236(4) 0.072(3) Uani 1 1 d . U . . .
C6 C 0.5431(4) 0.3195(8) 0.9320(5) 0.068(3) Uani 1 1 d . U . . .
C30 C 0.3753(4) 0.5281(8) 0.7908(4) 0.066(3) Uani 1 1 d . U . . .
C9 C 0.5310(4) 0.1301(9) 0.8783(5) 0.080(3) Uani 1 1 d . U . . .
H9 H 0.526909 0.066613 0.859826 0.096 Uiso 1 1 calc R . . . .
C7 C 0.5706(4) 0.2334(10) 0.9648(5) 0.086(3) Uani 1 1 d . U . . .
H7 H 0.593135 0.239435 1.004143 0.104 Uiso 1 1 calc R . . . .
C33 C 0.4064(5) 0.7158(9) 0.7714(5) 0.081(3) Uani 1 1 d . U . . .
H33 H 0.417086 0.779707 0.765269 0.097 Uiso 1 1 calc R . . . .
C43 C 0.6995(4) 0.5939(9) 0.8739(5) 0.080(3) Uani 1 1 d . U . . .
C25 C 0.4062(4) 0.2730(9) 0.8561(5) 0.080(3) Uani 1 1 d . U . . .
H25 H 0.434888 0.231071 0.874586 0.096 Uiso 1 1 calc R . . . .
C28 C 0.3227(4) 0.3938(10) 0.8038(5) 0.083(3) Uani 1 1 d . U . . .
H28 H 0.294203 0.436025 0.785343 0.100 Uiso 1 1 calc R . . . .
C44 C 0.7224(4) 0.4998(10) 0.8656(5) 0.084(3) Uani 1 1 d . U . . .
C32 C 0.3583(5) 0.7038(9) 0.7611(5) 0.081(3) Uani 1 1 d . U . . .
H32 H 0.336383 0.760417 0.747302 0.098 Uiso 1 1 calc R . . . .
C31 C 0.3414(4) 0.6119(10) 0.7704(5) 0.083(3) Uani 1 1 d . U . . .
H31 H 0.308824 0.605323 0.763520 0.099 Uiso 1 1 calc R . . . .
C18 C 0.3082(4) 0.1774(10) 0.5184(6) 0.090(3) Uani 1 1 d . U . . .
H18 H 0.287445 0.170400 0.478822 0.108 Uiso 1 1 calc R . . . .
C16 C 0.3526(5) 0.0999(9) 0.6123(6) 0.085(3) Uani 1 1 d . U . . .
H16 H 0.361434 0.041504 0.635892 0.102 Uiso 1 1 calc R . . . .
C48 C 0.7107(4) 0.3262(10) 0.8419(5) 0.083(3) Uani 1 1 d . U . . .
H48 H 0.691219 0.266101 0.832904 0.099 Uiso 1 1 calc R . . . .
C24 C 0.3329(5) 0.5482(10) 0.5161(6) 0.089(3) Uani 1 1 d . U . . .
H24 H 0.345261 0.608576 0.537974 0.107 Uiso 1 1 calc R . . . .
C4 C 0.5735(4) 0.4553(11) 1.0093(5) 0.085(3) Uani 1 1 d . U . . .
H4 H 0.598057 0.411000 1.036537 0.102 Uiso 1 1 calc R . . . .
C2 C 0.5312(5) 0.6175(11) 0.9846(5) 0.090(3) Uani 1 1 d . U . . .
H2 H 0.527373 0.684842 0.994396 0.108 Uiso 1 1 calc R . . . .
C8 C 0.5632(4) 0.1394(10) 0.9373(6) 0.085(3) Uani 1 1 d . U . . .
H8 H 0.580303 0.080757 0.958665 0.102 Uiso 1 1 calc R . . . .
C20 C 0.3190(4) 0.3709(9) 0.5116(5) 0.073(3) Uani 1 1 d . U . . .
C3 C 0.5687(5) 0.5544(11) 1.0239(5) 0.093(4) Uani 1 1 d . U . . .
H3 H 0.590983 0.579080 1.060702 0.112 Uiso 1 1 calc R . . . .
C26 C 0.3620(4) 0.2365(10) 0.8512(5) 0.090(3) Uani 1 1 d . U . . .
H26 H 0.360928 0.171320 0.865536 0.108 Uiso 1 1 calc R . . . .
C13 C 0.4412(5) 0.0404(8) 0.7444(6) 0.099(4) Uani 1 1 d . U . . .
H13A H 0.472969 0.018230 0.776650 0.148 Uiso 1 1 calc GR . . . .
H13B H 0.437776 0.013991 0.709637 0.148 Uiso 1 1 calc GR . . . .
H13C H 0.414116 0.014108 0.748388 0.148 Uiso 1 1 calc GR . . . .
C37 C 0.5261(5) 0.8139(9) 0.8246(6) 0.098(4) Uani 1 1 d . U . . .
H37A H 0.491349 0.834754 0.801234 0.148 Uiso 1 1 calc GR . . . .
H37B H 0.545331 0.844707 0.809848 0.148 Uiso 1 1 calc GR . . . .
H37C H 0.539271 0.836967 0.863358 0.148 Uiso 1 1 calc GR . . . .
C27 C 0.3199(5) 0.2983(10) 0.8248(6) 0.094(4) Uani 1 1 d . U . . .
H27 H 0.289780 0.275997 0.821039 0.113 Uiso 1 1 calc R . . . .
C23 C 0.3102(4) 0.5569(11) 0.4577(5) 0.093(4) Uani 1 1 d . U . . .
H23 H 0.308553 0.620793 0.440615 0.111 Uiso 1 1 calc R . . . .
C47 C 0.7551(5) 0.3214(11) 0.8404(5) 0.095(4) Uani 1 1 d . U . . .
H47 H 0.765025 0.260272 0.830657 0.114 Uiso 1 1 calc R . . . .
C42 C 0.7230(5) 0.6910(11) 0.8922(6) 0.102(4) Uani 1 1 d . U . . .
H42 H 0.756583 0.699707 0.902677 0.123 Uiso 1 1 calc R . . . .
C22 C 0.2898(5) 0.4682(12) 0.4250(6) 0.098(4) Uani 1 1 d . U . . .
H22 H 0.273108 0.471612 0.385131 0.118 Uiso 1 1 calc R . . . .
C17 C 0.3204(5) 0.0921(11) 0.5548(6) 0.096(4) Uani 1 1 d . U . . .
H17 H 0.305920 0.027734 0.539218 0.116 Uiso 1 1 calc R . . . .
C40 C 0.6468(5) 0.7621(10) 0.8778(6) 0.096(4) Uani 1 1 d . U . . .
H40 H 0.628494 0.818988 0.878579 0.115 Uiso 1 1 calc R . . . .
C21 C 0.2944(5) 0.3750(12) 0.4517(5) 0.098(4) Uani 1 1 d . U . . .
H21 H 0.281238 0.314524 0.430158 0.118 Uiso 1 1 calc R . . . .
C45 C 0.7675(5) 0.4984(12) 0.8665(6) 0.107(4) Uani 1 1 d . U . . .
H45 H 0.786906 0.558729 0.875915 0.129 Uiso 1 1 calc R . . . .
C46 C 0.7834(5) 0.4113(12) 0.8539(6) 0.102(4) Uani 1 1 d . U . . .
H46 H 0.813602 0.411321 0.854298 0.122 Uiso 1 1 calc R . . . .
C41 C 0.6960(5) 0.7727(10) 0.8945(7) 0.111(5) Uani 1 1 d . U . . .
H41 H 0.711757 0.836974 0.907793 0.133 Uiso 1 1 calc R . . . .
B1 B 0.3095(6) 0.0163(14) 0.7368(7) 0.096(5) Uani 1 1 d . . . . .
C49 C 0.4289(7) -0.1452(18) 0.9059(8) 0.135(5) Uani 1 1 d . U . . .
N13 N 0.4088(6) -0.2255(14) 0.9029(6) 0.144(5) Uani 1 1 d . U . . .
C50 C 0.4500(7) -0.0446(15) 0.9112(8) 0.148(5) Uani 1 1 d . U . . .
H50A H 0.427942 -0.004133 0.877724 0.222 Uiso 1 1 calc GR . . . .
H50B H 0.482422 -0.051051 0.914958 0.222 Uiso 1 1 calc GR . . . .
H50C H 0.453769 -0.010636 0.944646 0.222 Uiso 1 1 calc GR . . . .
F6 F 0.9128(16) 0.606(4) 0.9823(15) 0.193(14) Uani 0.34(2) 1 d D U P A 1
F7 F 0.8469(16) 0.702(3) 0.9475(15) 0.195(14) Uani 0.34(2) 1 d D U P A 1
F8 F 0.8554(14) 0.583(3) 1.0069(16) 0.201(14) Uani 0.34(2) 1 d D U P A 1
F5 F 0.9057(15) 0.719(3) 1.0377(13) 0.205(14) Uani 0.34(2) 1 d D U P A 1
B2 B 0.8810(12) 0.651(3) 0.9949(12) 0.197(13) Uani 0.34(2) 1 d D U P A 1
B3 B 0.8863(7) 0.6291(13) 0.9991(8) 0.135(8) Uani 0.66(2) 1 d D U P A 2
F12 F 0.9353(6) 0.6481(13) 1.0222(10) 0.197(9) Uani 0.66(2) 1 d D U P A 2
F9 F 0.8591(7) 0.7141(14) 0.9763(9) 0.170(8) Uani 0.66(2) 1 d D U P A 2
F10 F 0.8753(7) 0.5502(12) 0.9624(6) 0.161(8) Uani 0.66(2) 1 d D U P A 2
F11 F 0.8845(8) 0.5931(12) 1.0439(8) 0.153(6) Uani 0.66(2) 1 d D U P A 2

loop_
_atom_site_aniso_label
_atom_site_aniso_U_11
_atom_site_aniso_U_22
_atom_site_aniso_U_33
_atom_site_aniso_U_23
_atom_site_aniso_U_13
_atom_site_aniso_U_12
Fe0A 0.0592(9) 0.0519(9) 0.0701(9) 0.0015(7) 0.0321(8) 0.0020(7)
Fe0B 0.0667(10) 0.0593(10) 0.0775(10) -0.0041(8) 0.0349(8) 0.0012(7)
N3 0.062(5) 0.057(5) 0.069(5) 0.005(4) 0.035(5) 0.002(4)
N7 0.055(5) 0.065(5) 0.075(5) -0.002(4) 0.035(4) 0.000(4)
N11 0.060(5) 0.078(6) 0.076(6) 0.008(5) 0.030(5) -0.011(5)
N9 0.061(5) 0.047(5) 0.077(5) 0.002(4) 0.034(5) 0.002(4)
N5 0.059(5) 0.068(6) 0.083(6) -0.015(5) 0.041(5) 0.002(4)
N2 0.057(5) 0.063(5) 0.078(6) 0.006(4) 0.036(5) 0.006(4)
N1 0.060(5) 0.066(5) 0.077(6) -0.001(5) 0.035(5) -0.001(4)
N8 0.060(5) 0.059(5) 0.070(5) -0.007(4) 0.033(4) 0.003(4)
N10 0.066(5) 0.057(5) 0.066(5) 0.000(4) 0.036(4) -0.002(4)
N4 0.066(5) 0.053(5) 0.074(5) -0.001(4) 0.039(5) -0.007(4)
N6 0.074(6) 0.069(6) 0.092(7) -0.012(5) 0.035(5) 0.004(5)
C11 0.067(6) 0.053(6) 0.085(7) -0.002(5) 0.048(6) -0.005(5)
N12 0.066(5) 0.071(6) 0.076(6) 0.011(5) 0.034(5) -0.003(5)
F1 0.106(6) 0.183(10) 0.113(6) 0.023(6) 0.030(5) 0.009(6)
C35 0.090(8) 0.046(6) 0.059(6) -0.001(5) 0.038(6) -0.008(5)
F2 0.130(7) 0.181(9) 0.147(7) 0.054(7) 0.083(6) -0.002(6)
F4 0.106(6) 0.129(7) 0.206(10) -0.011(6) 0.093(7) -0.010(5)
C15 0.065(6) 0.072(7) 0.090(8) -0.023(6) 0.045(6) -0.015(6)
C14 0.068(6) 0.050(6) 0.096(8) -0.006(5) 0.047(6) -0.010(5)
C34 0.062(6) 0.062(7) 0.072(7) -0.002(5) 0.030(6) 0.003(5)
C29 0.058(6) 0.074(7) 0.075(7) -0.008(6) 0.027(6) 0.008(5)
C12 0.069(6) 0.048(6) 0.106(8) -0.003(5) 0.058(6) -0.003(5)
C1 0.083(7) 0.068(7) 0.082(7) -0.001(6) 0.044(6) -0.002(6)
C10 0.071(7) 0.059(7) 0.095(8) 0.007(6) 0.056(7) -0.002(5)
C5 0.058(6) 0.086(8) 0.080(7) 0.005(6) 0.034(6) -0.004(6)
F3 0.117(6) 0.105(7) 0.182(9) -0.003(6) 0.052(6) 0.016(5)
C38 0.076(7) 0.059(7) 0.064(6) 0.005(5) 0.027(6) -0.011(5)
C39 0.085(8) 0.065(7) 0.078(8) 0.007(6) 0.030(7) -0.004(6)
C19 0.060(6) 0.090(8) 0.091(8) -0.017(7) 0.048(6) -0.008(6)
C36 0.088(7) 0.061(7) 0.061(6) 0.002(5) 0.035(6) 0.000(6)
C6 0.057(6) 0.070(7) 0.076(7) 0.015(6) 0.034(6) 0.008(5)
C30 0.058(6) 0.065(7) 0.067(6) -0.002(5) 0.025(5) 0.009(5)
C9 0.082(7) 0.062(7) 0.104(8) 0.014(6) 0.055(7) 0.010(6)
C7 0.071(7) 0.088(8) 0.093(8) 0.024(7) 0.037(7) 0.007(6)
C33 0.091(8) 0.059(7) 0.080(7) 0.006(6) 0.036(7) 0.008(6)
C43 0.080(7) 0.067(7) 0.087(8) -0.006(6) 0.040(7) -0.012(6)
C25 0.079(7) 0.076(8) 0.095(8) -0.006(6) 0.051(7) 0.001(6)
C28 0.068(7) 0.092(8) 0.089(8) -0.013(7) 0.040(7) 0.005(6)
C44 0.070(7) 0.090(9) 0.076(7) 0.011(6) 0.028(6) -0.022(6)
C32 0.089(8) 0.068(7) 0.085(8) 0.006(6) 0.044(7) 0.019(6)
C31 0.072(7) 0.090(8) 0.085(8) 0.000(7) 0.039(6) 0.012(6)
C18 0.077(8) 0.089(9) 0.088(8) -0.022(7) 0.031(7) -0.016(7)
C16 0.091(8) 0.066(7) 0.109(9) -0.020(6) 0.060(7) -0.022(6)
C48 0.068(7) 0.083(8) 0.088(8) 0.017(6) 0.035(7) 0.002(6)
C24 0.095(9) 0.070(8) 0.089(8) -0.004(6) 0.038(7) 0.014(6)
C4 0.072(7) 0.108(9) 0.072(7) 0.007(7) 0.035(6) -0.007(7)
C2 0.092(8) 0.089(9) 0.090(8) -0.016(7) 0.047(7) -0.013(7)
C8 0.080(8) 0.078(8) 0.099(8) 0.027(7) 0.048(7) 0.007(6)
C20 0.054(6) 0.079(8) 0.088(7) -0.014(6) 0.038(6) -0.003(5)
C3 0.083(8) 0.105(10) 0.072(7) -0.015(7) 0.027(6) -0.023(7)
C26 0.084(8) 0.092(9) 0.107(9) -0.003(7) 0.058(8) -0.008(7)
C13 0.097(9) 0.049(6) 0.158(13) -0.013(7) 0.072(9) -0.001(6)
C37 0.096(9) 0.060(7) 0.115(10) 0.002(7) 0.038(8) -0.005(6)
C27 0.079(8) 0.093(9) 0.110(10) 0.004(7) 0.049(8) 0.001(7)
C23 0.077(8) 0.102(9) 0.088(8) 0.005(7) 0.035(7) 0.008(7)
C47 0.086(8) 0.097(9) 0.100(9) 0.028(8) 0.047(8) 0.018(7)
C42 0.078(8) 0.096(10) 0.128(11) -0.022(8) 0.050(8) -0.032(7)
C22 0.074(8) 0.126(11) 0.084(8) -0.006(8) 0.034(7) -0.002(8)
C17 0.090(9) 0.090(9) 0.109(9) -0.036(7) 0.052(8) -0.027(7)
C40 0.099(9) 0.074(8) 0.122(10) -0.015(7) 0.063(8) -0.027(7)
C21 0.080(8) 0.112(10) 0.077(8) -0.023(7) 0.024(7) -0.014(8)
C45 0.071(8) 0.110(11) 0.132(12) 0.019(9) 0.046(8) -0.010(8)
C46 0.078(8) 0.109(10) 0.121(11) 0.023(9) 0.053(8) 0.008(7)
C41 0.110(10) 0.068(8) 0.164(14) -0.029(9) 0.078(10) -0.034(7)
B1 0.068(9) 0.094(12) 0.100(11) 0.014(10) 0.024(9) -0.019(9)
C49 0.145(11) 0.153(13) 0.126(8) 0.027(11) 0.083(8) 0.030(10)
N13 0.164(11) 0.157(12) 0.123(8) 0.023(10) 0.083(8) 0.033(10)
C50 0.139(11) 0.156(13) 0.144(10) 0.037(11) 0.071(9) 0.018(10)
F6 0.18(2) 0.25(3) 0.118(17) -0.001(17) 0.056(16) -0.012(18)
F7 0.18(2) 0.25(3) 0.120(18) 0.019(17) 0.053(16) -0.025(18)
F8 0.19(2) 0.25(3) 0.130(18) 0.023(17) 0.058(16) -0.029(18)
F5 0.19(2) 0.25(3) 0.130(18) 0.003(17) 0.056(16) -0.024(18)
B2 0.18(2) 0.25(3) 0.124(17) 0.012(15) 0.056(15) -0.023(17)
B3 0.140(12) 0.093(11) 0.176(13) 0.032(11) 0.085(11) 0.002(10)
F12 0.101(10) 0.134(12) 0.271(18) 0.008(13) 0.037(12) 0.007(9)
F9 0.152(13) 0.118(11) 0.215(17) 0.060(12) 0.077(13) 0.064(9)
F10 0.175(14) 0.108(10) 0.137(12) -0.022(8) 0.036(10) 0.010(9)
F11 0.225(15) 0.118(11) 0.139(12) -0.004(9) 0.110(11) 0.008(10)

loop_
_atom_type_symbol
_atom_type_description
_atom_type_scat_dispersion_real
_atom_type_scat_dispersion_imag
_atom_type_scat_source
C C 0.0050 0.0020 'International Tables Vol C Tables 4.2.6.8 and 6.1.1.4'
H H 0.0000 0.0000 'International Tables Vol C Tables 4.2.6.8 and 6.1.1.4'
B B 0.0020 0.0010 'International Tables Vol C Tables 4.2.6.8 and 6.1.1.4'
F F 0.0250 0.0140 'International Tables Vol C Tables 4.2.6.8 and 6.1.1.4'
Fe Fe 0.3670 1.1190 'International Tables Vol C Tables 4.2.6.8 and 6.1.1.4'
N N 0.0090 0.0050 'International Tables Vol C Tables 4.2.6.8 and 6.1.1.4'

loop_
_geom_angle_atom_site_label_1
_geom_angle_atom_site_label_2
_geom_angle_atom_site_label_3
_geom_angle
_geom_angle_site_symmetry_1
_geom_angle_site_symmetry_3
_geom_angle_publ_flag
N3 Fe0A N9 99.1(3) . . ?
N7 Fe0A N3 86.7(3) . . ?
N7 Fe0A N9 160.4(3) . . ?
N2 Fe0A N3 79.8(4) . . ?
N2 Fe0A N7 94.3(3) . . ?
N2 Fe0A N9 105.1(3) . . ?
N2 Fe0A N1 80.2(4) . . ?
N2 Fe0A N8 172.6(4) . . ?
N1 Fe0A N3 160.0(3) . . ?
N1 Fe0A N7 96.2(3) . . ?
N1 Fe0A N9 84.8(3) . . ?
N8 Fe0A N3 104.3(3) . . ?
N8 Fe0A N7 79.9(4) . . ?
N8 Fe0A N9 80.5(3) . . ?
N8 Fe0A N1 95.7(3) . . ?
N11 Fe0B N5 143.7(3) 2_656 . ?
N11 Fe0B N10 76.0(3) 2_656 2_656 ?
N11 Fe0B N6 83.0(3) 2_656 . ?
N11 Fe0B N12 72.4(3) 2_656 2_656 ?
N5 Fe0B N6 70.9(3) . . ?
N5 Fe0B N12 85.5(3) . 2_656 ?
N10 Fe0B N5 127.9(3) 2_656 . ?
N10 Fe0B N6 91.6(3) 2_656 . ?
N10 Fe0B N12 146.2(3) 2_656 2_656 ?
N4 Fe0B N11 129.5(3) . 2_656 ?
N4 Fe0B N5 77.4(3) . . ?
N4 Fe0B N10 101.1(3) . 2_656 ?
N4 Fe0B N6 147.0(3) . . ?
N4 Fe0B N12 90.1(3) . 2_656 ?
N12 Fe0B N6 96.0(3) 2_656 . ?
N4 N3 Fe0A 135.8(6) . . ?
N4 N3 C11 108.1(8) . . ?
C11 N3 Fe0A 113.0(7) . . ?
C29 N7 Fe0A 114.6(7) . . ?
C25 N7 Fe0A 128.2(7) . . ?
C25 N7 C29 117.1(9) . . ?
C39 N11 Fe0B 117.1(7) . 2_656 ?
C39 N11 C43 121.1(10) . . ?
C43 N11 Fe0B 119.5(8) . 2_656 ?
N10 N9 Fe0A 134.6(6) . . ?
N10 N9 C35 109.2(8) . . ?
C35 N9 Fe0A 110.7(6) . . ?
C15 N5 Fe0B 115.5(7) . . ?
C15 N5 C19 120.5(10) . . ?
C19 N5 Fe0B 122.6(8) . . ?
C10 N2 Fe0A 119.2(7) . . ?
C10 N2 C6 121.2(9) . . ?
C6 N2 Fe0A 118.6(7) . . ?
C1 N1 Fe0A 127.8(8) . . ?
C1 N1 C5 117.2(10) . . ?
C5 N1 Fe0A 114.5(7) . . ?
C34 N8 Fe0A 118.6(7) . . ?
C30 N8 Fe0A 119.6(7) . . ?
C30 N8 C34 121.3(9) . . ?
N9 N10 Fe0B 138.1(6) . 2_656 ?
N9 N10 C38 106.8(8) . . ?
C38 N10 Fe0B 114.3(7) . 2_656 ?
N3 N4 Fe0B 138.4(6) . . ?
N3 N4 C14 107.2(8) . . ?
C14 N4 Fe0B 113.7(7) . . ?
C24 N6 Fe0B 127.7(8) . . ?
C24 N6 C20 117.6(11) . . ?
C20 N6 Fe0B 114.7(8) . . ?
N3 C11 C12 111.1(9) . . ?
N3 C11 C10 114.1(9) . . ?
C12 C11 C10 134.7(10) . . ?
C44 N12 Fe0B 115.1(8) . 2_656 ?
C48 N12 Fe0B 127.3(8) . 2_656 ?
C48 N12 C44 117.3(11) . . ?
N9 C35 C34 116.0(9) . . ?
N9 C35 C36 108.9(9) . . ?
C36 C35 C34 135.0(10) . . ?
N5 C15 C14 114.4(9) . . ?
N5 C15 C16 120.5(11) . . ?
C16 C15 C14 125.2(12) . . ?
N4 C14 C15 117.1(10) . . ?
N4 C14 C12 110.6(10) . . ?
C12 C14 C15 132.2(10) . . ?
N8 C34 C35 110.9(9) . . ?
N8 C34 C33 119.2(10) . . ?
C33 C34 C35 129.7(11) . . ?
N7 C29 C30 113.9(9) . . ?
N7 C29 C28 121.2(11) . . ?
C28 C29 C30 124.9(10) . . ?
C11 C12 C14 102.8(9) . . ?
C11 C12 C13 128.6(11) . . ?
C14 C12 C13 128.5(11) . . ?
N1 C1 H1 118.6 . . ?
N1 C1 C2 122.8(11) . . ?
C2 C1 H1 118.6 . . ?
N2 C10 C11 110.8(9) . . ?
N2 C10 C9 120.4(11) . . ?
C9 C10 C11 128.7(11) . . ?
N1 C5 C6 113.8(10) . . ?
N1 C5 C4 121.7(11) . . ?
C4 C5 C6 124.4(11) . . ?
N10 C38 C39 117.2(10) . . ?
N10 C38 C36 111.0(9) . . ?
C36 C38 C39 131.8(10) . . ?
N11 C39 C38 112.9(10) . . ?
N11 C39 C40 119.8(11) . . ?
C40 C39 C38 127.4(12) . . ?
N5 C19 C18 121.5(12) . . ?
N5 C19 C20 114.2(10) . . ?
C18 C19 C20 124.2(11) . . ?
C35 C36 C37 127.5(11) . . ?
C38 C36 C35 104.0(9) . . ?
C38 C36 C37 128.2(11) . . ?
N2 C6 C5 112.2(9) . . ?
N2 C6 C7 120.7(11) . . ?
C7 C6 C5 127.0(11) . . ?
N8 C30 C29 111.8(9) . . ?
N8 C30 C31 121.2(10) . . ?
C31 C30 C29 126.8(11) . . ?
C10 C9 H9 121.0 . . ?
C8 C9 C10 118.0(11) . . ?
C8 C9 H9 121.0 . . ?
C6 C7 H7 121.0 . . ?
C8 C7 C6 118.1(12) . . ?
C8 C7 H7 121.0 . . ?
C34 C33 H33 120.8 . . ?
C32 C33 C34 118.5(11) . . ?
C32 C33 H33 120.8 . . ?
N11 C43 C44 114.5(10) . . ?
N11 C43 C42 119.8(11) . . ?
C42 C43 C44 125.5(11) . . ?
N7 C25 H25 118.3 . . ?
N7 C25 C26 123.5(11) . . ?
C26 C25 H25 118.3 . . ?
C29 C28 H28 119.7 . . ?
C27 C28 C29 120.5(12) . . ?
C27 C28 H28 119.7 . . ?
N12 C44 C43 114.4(11) . . ?
N12 C44 C45 121.0(13) . . ?
C45 C44 C43 124.6(12) . . ?
C33 C32 H32 118.7 . . ?
C31 C32 C33 122.6(11) . . ?
C31 C32 H32 118.7 . . ?
C30 C31 H31 121.4 . . ?
C32 C31 C30 117.2(11) . . ?
C32 C31 H31 121.4 . . ?
C19 C18 H18 121.3 . . ?
C17 C18 C19 117.3(12) . . ?
C17 C18 H18 121.3 . . ?
C15 C16 H16 121.0 . . ?
C17 C16 C15 118.0(12) . . ?
C17 C16 H16 121.0 . . ?
N12 C48 H48 118.1 . . ?
N12 C48 C47 123.9(12) . . ?
C47 C48 H48 118.1 . . ?
N6 C24 H24 117.9 . . ?
N6 C24 C23 124.2(12) . . ?
C23 C24 H24 117.9 . . ?
C5 C4 H4 120.4 . . ?
C3 C4 C5 119.2(12) . . ?
C3 C4 H4 120.4 . . ?
C1 C2 H2 120.6 . . ?
C3 C2 C1 118.8(12) . . ?
C3 C2 H2 120.6 . . ?
C9 C8 H8 119.2 . . ?
C7 C8 C9 121.6(11) . . ?
C7 C8 H8 119.2 . . ?
N6 C20 C19 115.7(10) . . ?
N6 C20 C21 120.9(12) . . ?
C21 C20 C19 123.2(12) . . ?
C4 C3 C2 120.2(12) . . ?
C4 C3 H3 119.9 . . ?
C2 C3 H3 119.9 . . ?
C25 C26 H26 120.7 . . ?
C27 C26 C25 118.5(12) . . ?
C27 C26 H26 120.7 . . ?
C12 C13 H13A 109.5 . . ?
C12 C13 H13B 109.5 . . ?
C12 C13 H13C 109.5 . . ?
H13A C13 H13B 109.5 . . ?
H13A C13 H13C 109.5 . . ?
H13B C13 H13C 109.5 . . ?
C36 C37 H37A 109.5 . . ?
C36 C37 H37B 109.5 . . ?
C36 C37 H37C 109.5 . . ?
H37A C37 H37B 109.5 . . ?
H37A C37 H37C 109.5 . . ?
H37B C37 H37C 109.5 . . ?
C28 C27 H27 120.4 . . ?
C26 C27 C28 119.2(12) . . ?
C26 C27 H27 120.4 . . ?
C24 C23 H23 121.0 . . ?
C24 C23 C22 118.0(13) . . ?
C22 C23 H23 121.0 . . ?
C48 C47 H47 121.5 . . ?
C46 C47 C48 117.0(13) . . ?
C46 C47 H47 121.5 . . ?
C43 C42 H42 120.6 . . ?
C41 C42 C43 118.9(12) . . ?
C41 C42 H42 120.6 . . ?
C23 C22 H22 120.3 . . ?
C21 C22 C23 119.3(13) . . ?
C21 C22 H22 120.3 . . ?
C18 C17 H17 118.9 . . ?
C16 C17 C18 122.1(12) . . ?
C16 C17 H17 119.0 . . ?
C39 C40 H40 120.5 . . ?
C41 C40 C39 119.1(13) . . ?
C41 C40 H40 120.5 . . ?
C20 C21 H21 120.1 . . ?
C22 C21 C20 119.9(13) . . ?
C22 C21 H21 120.1 . . ?
C44 C45 H45 119.7 . . ?
C46 C45 C44 120.6(14) . . ?
C46 C45 H45 119.7 . . ?
C47 C46 H46 120.0 . . ?
C45 C46 C47 120.0(13) . . ?
C45 C46 H46 120.0 . . ?
C42 C41 H41 119.3 . . ?
C40 C41 C42 121.3(12) . . ?
C40 C41 H41 119.3 . . ?
F1 B1 F4 109.4(15) . . ?
F1 B1 F3 110.9(14) . . ?
F2 B1 F1 111.9(12) . . ?
F2 B1 F4 106.0(13) . . ?
F2 B1 F3 112.6(16) . . ?
F3 B1 F4 105.7(11) . . ?
N13 C49 C50 174(2) . . ?
C49 C50 H50A 109.5 . . ?
C49 C50 H50B 109.5 . . ?
C49 C50 H50C 109.5 . . ?
H50A C50 H50B 109.5 . . ?
H50A C50 H50C 109.5 . . ?
H50B C50 H50C 109.5 . . ?
F6 B2 F7 106(2) . . ?
F6 B2 F5 110(2) . . ?
F8 B2 F6 113(2) . . ?
F8 B2 F7 107(2) . . ?
F8 B2 F5 111(2) . . ?
F5 B2 F7 110(2) . . ?
F12 B3 F10 106.1(15) . . ?
F12 B3 F11 102.2(16) . . ?
F9 B3 F12 111.3(15) . . ?
F9 B3 F10 114.9(17) . . ?
F9 B3 F11 113.5(16) . . ?
F11 B3 F10 107.9(14) . . ?

loop_
_geom_bond_atom_site_label_1
_geom_bond_atom_site_label_2
_geom_bond_distance
_geom_bond_site_symmetry_2
_geom_bond_publ_flag
Fe0A N3 1.994(8) . ?
Fe0A N7 1.990(8) . ?
Fe0A N9 2.007(8) . ?
Fe0A N2 1.901(8) . ?
Fe0A N1 1.982(9) . ?
Fe0A N8 1.903(8) . ?
Fe0B N11 2.125(9) 2_656 ?
Fe0B N5 2.135(8) . ?
Fe0B N10 2.125(8) 2_656 ?
Fe0B N4 2.121(8) . ?
Fe0B N6 2.352(10) . ?
Fe0B N12 2.292(9) 2_656 ?
N3 N4 1.338(11) . ?
N3 C11 1.356(12) . ?
N7 C29 1.361(13) . ?
N7 C25 1.359(14) . ?
N11 C39 1.344(14) . ?
N11 C43 1.354(14) . ?
N9 N10 1.345(10) . ?
N9 C35 1.372(12) . ?
N5 C15 1.344(14) . ?
N5 C19 1.350(13) . ?
N2 C10 1.349(13) . ?
N2 C6 1.354(13) . ?
N1 C1 1.357(13) . ?
N1 C5 1.358(13) . ?
N8 C34 1.363(13) . ?
N8 C30 1.346(12) . ?
N10 C38 1.375(13) . ?
N4 C14 1.377(12) . ?
N6 C24 1.341(15) . ?
N6 C20 1.352(14) . ?
C11 C12 1.386(14) . ?
C11 C10 1.459(14) . ?
N12 C44 1.356(14) . ?
N12 C48 1.329(14) . ?
F1 B1 1.344(16) . ?
C35 C34 1.424(14) . ?
C35 C36 1.405(14) . ?
F2 B1 1.337(17) . ?
F4 B1 1.401(19) . ?
C15 C14 1.461(15) . ?
C15 C16 1.421(15) . ?
C14 C12 1.387(14) . ?
C34 C33 1.400(15) . ?
C29 C30 1.450(15) . ?
C29 C28 1.389(15) . ?
C12 C13 1.506(14) . ?
C1 H1 0.9300 . ?
C1 C2 1.389(15) . ?
C10 C9 1.401(15) . ?
C5 C6 1.435(15) . ?
C5 C4 1.401(16) . ?
F3 B1 1.356(17) . ?
C38 C39 1.444(15) . ?
C38 C36 1.378(15) . ?
C39 C40 1.404(16) . ?
C19 C18 1.393(16) . ?
C19 C20 1.463(16) . ?
C36 C37 1.506(15) . ?
C6 C7 1.397(15) . ?
C30 C31 1.399(15) . ?
C9 H9 0.9300 . ?
C9 C8 1.389(16) . ?
C7 H7 0.9300 . ?
C7 C8 1.374(17) . ?
C33 H33 0.9300 . ?
C33 C32 1.374(16) . ?
C43 C44 1.474(17) . ?
C43 C42 1.398(16) . ?
C25 H25 0.9300 . ?
C25 C26 1.388(15) . ?
C28 H28 0.9300 . ?
C28 C27 1.373(17) . ?
C44 C45 1.386(17) . ?
C32 H32 0.9300 . ?
C32 C31 1.364(16) . ?
C31 H31 0.9300 . ?
C18 H18 0.9300 . ?
C18 C17 1.390(17) . ?
C16 H16 0.9300 . ?
C16 C17 1.355(17) . ?
C48 H48 0.9300 . ?
C48 C47 1.396(16) . ?
C24 H24 0.9300 . ?
C24 C23 1.371(17) . ?
C4 H4 0.9300 . ?
C4 C3 1.362(17) . ?
C2 H2 0.9300 . ?
C2 C3 1.361(17) . ?
C8 H8 0.9300 . ?
C20 C21 1.398(16) . ?
C3 H3 0.9300 . ?
C26 H26 0.9300 . ?
C26 C27 1.366(16) . ?
C13 H13A 0.9600 . ?
C13 H13B 0.9600 . ?
C13 H13C 0.9600 . ?
C37 H37A 0.9600 . ?
C37 H37B 0.9600 . ?
C37 H37C 0.9600 . ?
C27 H27 0.9300 . ?
C23 H23 0.9300 . ?
C23 C22 1.380(17) . ?
C47 H47 0.9300 . ?
C47 C46 1.377(18) . ?
C42 H42 0.9300 . ?
C42 C41 1.361(18) . ?
C22 H22 0.9300 . ?
C22 C21 1.368(18) . ?
C17 H17 0.9300 . ?
C40 H40 0.9300 . ?
C40 C41 1.353(17) . ?
C21 H21 0.9300 . ?
C45 H45 0.9300 . ?
C45 C46 1.335(19) . ?
C46 H46 0.9300 . ?
C41 H41 0.9300 . ?
C49 N13 1.18(2) . ?
C49 C50 1.42(2) . ?
C50 H50A 0.9600 . ?
C50 H50B 0.9600 . ?
C50 H50C 0.9600 . ?
F6 B2 1.33(3) . ?
F7 B2 1.34(3) . ?
F8 B2 1.33(3) . ?
F5 B2 1.33(3) . ?
B3 F12 1.329(15) . ?
B3 F9 1.317(15) . ?
B3 F10 1.337(15) . ?
B3 F11 1.332(15) . ?

loop_
_geom_torsion_atom_site_label_1
_geom_torsion_atom_site_label_2
_geom_torsion_atom_site_label_3
_geom_torsion_atom_site_label_4
_geom_torsion
_geom_torsion_site_symmetry_1
_geom_torsion_site_symmetry_2
_geom_torsion_site_symmetry_3
_geom_torsion_site_symmetry_4
_geom_torsion_publ_flag
Fe0A N3 N4 Fe0B 35.1(14) . . . . ?
Fe0A N3 N4 C14 -155.5(7) . . . . ?
Fe0A N3 C11 C12 160.1(6) . . . . ?
Fe0A N3 C11 C10 -17.7(10) . . . . ?
Fe0A N7 C29 C30 -5.0(11) . . . . ?
Fe0A N7 C29 C28 174.9(8) . . . . ?
Fe0A N7 C25 C26 -174.9(8) . . . . ?
Fe0A N9 N10 Fe0B 41.1(14) . . . 2_656 ?
Fe0A N9 N10 C38 -150.5(8) . . . . ?
Fe0A N9 C35 C34 -19.9(11) . . . . ?
Fe0A N9 C35 C36 157.2(7) . . . . ?
Fe0A N2 C10 C11 6.4(11) . . . . ?
Fe0A N2 C10 C9 -170.5(7) . . . . ?
Fe0A N2 C6 C5 -5.3(11) . . . . ?
Fe0A N2 C6 C7 171.2(8) . . . . ?
Fe0A N1 C1 C2 -169.3(8) . . . . ?
Fe0A N1 C5 C6 -8.0(11) . . . . ?
Fe0A N1 C5 C4 172.2(8) . . . . ?
Fe0A N8 C34 C35 1.2(11) . . . . ?
Fe0A N8 C34 C33 -173.9(8) . . . . ?
Fe0A N8 C30 C29 -0.3(11) . . . . ?
Fe0A N8 C30 C31 174.3(8) . . . . ?
Fe0B N11 C39 C38 -17.8(12) 2_656 . . . ?
Fe0B N11 C39 C40 160.6(9) 2_656 . . . ?
Fe0B N11 C43 C44 23.4(13) 2_656 . . . ?
Fe0B N11 C43 C42 -160.5(10) 2_656 . . . ?
Fe0B N5 C15 C14 -15.0(11) . . . . ?
Fe0B N5 C15 C16 165.9(8) . . . . ?
Fe0B N5 C19 C18 -166.0(8) . . . . ?
Fe0B N5 C19 C20 15.6(12) . . . . ?
Fe0B N10 C38 C39 -6.9(12) 2_656 . . . ?
Fe0B N10 C38 C36 172.7(7) 2_656 . . . ?
Fe0B N4 C14 C15 -6.1(11) . . . . ?
Fe0B N4 C14 C12 171.9(6) . . . . ?
Fe0B N6 C24 C23 178.3(9) . . . . ?
Fe0B N6 C20 C19 -3.2(11) . . . . ?
Fe0B N6 C20 C21 -179.8(8) . . . . ?
Fe0B N12 C44 C43 -2.1(12) 2_656 . . . ?
Fe0B N12 C44 C45 179.5(9) 2_656 . . . ?
Fe0B N12 C48 C47 177.9(8) 2_656 . . . ?
N3 N4 C14 C15 -178.4(8) . . . . ?
N3 N4 C14 C12 -0.3(11) . . . . ?
N3 C11 C12 C14 2.8(11) . . . . ?
N3 C11 C12 C13 -174.6(10) . . . . ?
N3 C11 C10 N2 8.0(12) . . . . ?
N3 C11 C10 C9 -175.5(10) . . . . ?
N7 C29 C30 N8 3.5(13) . . . . ?
N7 C29 C30 C31 -170.8(10) . . . . ?
N7 C29 C28 C27 1.8(18) . . . . ?
N7 C25 C26 C27 -0.9(18) . . . . ?
N11 C39 C40 C41 0.2(19) . . . . ?
N11 C43 C44 N12 -12.8(15) . . . . ?
N11 C43 C44 C45 165.5(11) . . . . ?
N11 C43 C42 C41 0(2) . . . . ?
N9 N10 C38 C39 -178.4(9) . . . . ?
N9 N10 C38 C36 1.2(11) . . . . ?
N9 C35 C34 N8 12.8(13) . . . . ?
N9 C35 C34 C33 -172.7(10) . . . . ?
N9 C35 C36 C38 1.3(11) . . . . ?
N9 C35 C36 C37 -172.7(11) . . . . ?
N5 C15 C14 N4 14.1(13) . . . . ?
N5 C15 C14 C12 -163.4(10) . . . . ?
N5 C15 C16 C17 0.0(16) . . . . ?
N5 C19 C18 C17 2.1(17) . . . . ?
N5 C19 C20 N6 -6.9(13) . . . . ?
N5 C19 C20 C21 169.6(10) . . . . ?
N2 C10 C9 C8 2.0(15) . . . . ?
N2 C6 C7 C8 -3.1(16) . . . . ?
N1 C1 C2 C3 -2.0(18) . . . . ?
N1 C5 C6 N2 8.5(13) . . . . ?
N1 C5 C6 C7 -167.7(10) . . . . ?
N1 C5 C4 C3 -1.9(17) . . . . ?
N8 C34 C33 C32 0.5(16) . . . . ?
N8 C30 C31 C32 -1.5(16) . . . . ?
N10 N9 C35 C34 -177.7(8) . . . . ?
N10 N9 C35 C36 -0.6(11) . . . . ?
N10 C38 C39 N11 16.2(14) . . . . ?
N10 C38 C39 C40 -162.0(11) . . . . ?
N10 C38 C36 C35 -1.5(12) . . . . ?
N10 C38 C36 C37 172.4(11) . . . . ?
N4 N3 C11 C12 -3.2(11) . . . . ?
N4 N3 C11 C10 179.1(8) . . . . ?
N4 C14 C12 C11 -1.5(11) . . . . ?
N4 C14 C12 C13 175.9(10) . . . . ?
N6 C24 C23 C22 3(2) . . . . ?
N6 C20 C21 C22 0.2(18) . . . . ?
C11 N3 N4 Fe0B -167.2(7) . . . . ?
C11 N3 N4 C14 2.1(10) . . . . ?
C11 C10 C9 C8 -174.3(10) . . . . ?
N12 C44 C45 C46 4(2) . . . . ?
N12 C48 C47 C46 0.1(18) . . . . ?
C35 N9 N10 Fe0B -168.7(7) . . . 2_656 ?
C35 N9 N10 C38 -0.4(10) . . . . ?
C35 C34 C33 C32 -173.6(11) . . . . ?
C15 N5 C19 C18 0.3(15) . . . . ?
C15 N5 C19 C20 -178.0(9) . . . . ?
C15 C14 C12 C11 176.1(11) . . . . ?
C15 C14 C12 C13 -6.5(18) . . . . ?
C15 C16 C17 C18 2.6(19) . . . . ?
C14 C15 C16 C17 -179.0(11) . . . . ?
C34 N8 C30 C29 -171.5(9) . . . . ?
C34 N8 C30 C31 3.1(15) . . . . ?
C34 C35 C36 C38 177.6(11) . . . . ?
C34 C35 C36 C37 4(2) . . . . ?
C34 C33 C32 C31 1.0(18) . . . . ?
C29 N7 C25 C26 1.7(16) . . . . ?
C29 C30 C31 C32 172.2(10) . . . . ?
C29 C28 C27 C26 -0.8(19) . . . . ?
C12 C11 C10 N2 -169.1(10) . . . . ?
C12 C11 C10 C9 7.5(18) . . . . ?
C1 N1 C5 C6 178.7(9) . . . . ?
C1 N1 C5 C4 -1.0(15) . . . . ?
C1 C2 C3 C4 -1.1(19) . . . . ?
C10 N2 C6 C5 -173.0(9) . . . . ?
C10 N2 C6 C7 3.5(15) . . . . ?
C10 C11 C12 C14 179.9(11) . . . . ?
C10 C11 C12 C13 2.5(18) . . . . ?
C10 C9 C8 C7 -1.7(17) . . . . ?
C5 N1 C1 C2 3.0(16) . . . . ?
C5 C6 C7 C8 172.8(11) . . . . ?
C5 C4 C3 C2 2.9(19) . . . . ?
C38 C39 C40 C41 178.3(12) . . . . ?
C39 N11 C43 C44 -174.6(10) . . . . ?
C39 N11 C43 C42 1.6(18) . . . . ?
C39 C38 C36 C35 178.0(11) . . . . ?
C39 C38 C36 C37 -8(2) . . . . ?
C39 C40 C41 C42 2(2) . . . . ?
C19 N5 C15 C14 177.7(8) . . . . ?
C19 N5 C15 C16 -1.4(15) . . . . ?
C19 C18 C17 C16 -3.6(19) . . . . ?
C19 C20 C21 C22 -176.1(11) . . . . ?
C36 C35 C34 N8 -163.2(11) . . . . ?
C36 C35 C34 C33 11(2) . . . . ?
C36 C38 C39 N11 -163.4(11) . . . . ?
C36 C38 C39 C40 18(2) . . . . ?
C6 N2 C10 C11 174.0(8) . . . . ?
C6 N2 C10 C9 -2.9(14) . . . . ?
C6 C5 C4 C3 178.4(11) . . . . ?
C6 C7 C8 C9 2.3(17) . . . . ?
C30 N8 C34 C35 172.6(9) . . . . ?
C30 N8 C34 C33 -2.5(15) . . . . ?
C30 C29 C28 C27 -178.3(11) . . . . ?
C33 C32 C31 C30 -0.5(18) . . . . ?
C43 N11 C39 C38 179.8(10) . . . . ?
C43 N11 C39 C40 -1.9(17) . . . . ?
C43 C44 C45 C46 -174.4(13) . . . . ?
C43 C42 C41 C40 -2(2) . . . . ?
C25 N7 C29 C30 177.9(9) . . . . ?
C25 N7 C29 C28 -2.1(15) . . . . ?
C25 C26 C27 C28 0.4(19) . . . . ?
C28 C29 C30 N8 -176.5(10) . . . . ?
C28 C29 C30 C31 9.3(18) . . . . ?
C44 N12 C48 C47 3.0(17) . . . . ?
C44 C43 C42 C41 176.0(13) . . . . ?
C44 C45 C46 C47 -1(2) . . . . ?
C18 C19 C20 N6 174.8(10) . . . . ?
C18 C19 C20 C21 -8.7(17) . . . . ?
C16 C15 C14 N4 -166.9(10) . . . . ?
C16 C15 C14 C12 15.7(18) . . . . ?
C48 N12 C44 C43 173.4(10) . . . . ?
C48 N12 C44 C45 -5.0(16) . . . . ?
C48 C47 C46 C45 -1(2) . . . . ?
C24 N6 C20 C19 176.9(10) . . . . ?
C24 N6 C20 C21 0.3(16) . . . . ?
C24 C23 C22 C21 -2.2(19) . . . . ?
C4 C5 C6 N2 -171.8(10) . . . . ?
C4 C5 C6 C7 12.0(18) . . . . ?
C20 N6 C24 C23 -1.8(18) . . . . ?
C20 C19 C18 C17 -179.8(11) . . . . ?
C23 C22 C21 C20 0.8(19) . . . . ?
C42 C43 C44 N12 171.3(12) . . . . ?
C42 C43 C44 C45 -10(2) . . . . ?
